data_7251970
loop_
_publ_author_name
'Vu, Thi Ngoc Anh'
'Polyanskaya, Nadezhda'
'Bozhenkova, Svetlana'
'Khrustalev, Viktor'
'Utenyshev, Andrey'
'Shetnev, Anton'
'Filenko, Igor'
'Huynh, Minh Chin'
'Nguyen, Anh Van'
'Kovalchukova, Olga'

_publ_section_title
;
 Synthesis, structure, and antimicrobial activity of a series of novel
 heterocyclic azo-colorants derived from \a-dicarbonyl compounds
;
_journal_issue 26
_journal_name_full 'RSC Advances'
_journal_page_first 24128
_journal_page_last 24140
_journal_paper_doi 10.1039/D5RA10033J
_journal_volume 16
_journal_year 2026
_chemical_absolute_configuration ad
_chemical_formula_moiety 'C18 H11 Cl N4 O'
_chemical_formula_sum 'C18 H11 Cl N4 O'
_chemical_formula_weight 334.76
_space_group_crystal_system orthorhombic
_space_group_IT_number 33
_space_group_name_Hall 'P 2c -2n'
_space_group_name_H-M_alt 'P n a 21'
_atom_sites_solution_hydrogens mixed
_atom_sites_solution_primary difmap
_atom_sites_solution_secondary difmap
_audit_creation_method SHELXL-2019/2
_audit_update_record
;
2025-08-22 deposited with the CCDC.	2026-03-20 downloaded from the CCDC.
;
_cell_angle_alpha 90
_cell_angle_beta 90
_cell_angle_gamma 90
_cell_formula_units_Z 4
_cell_length_a 16.4130(11)
_cell_length_b 22.3174(14)
_cell_length_c 3.9518(2)
_cell_measurement_reflns_used 3980
_cell_measurement_temperature 100(2)
_cell_measurement_theta_max 78.404
_cell_measurement_theta_min 4.785
_cell_volume 1447.53(15)
_computing_cell_refinement 'CrysAlisPro 1.171.41.117a (Rigaku OD, 2021)'
_computing_data_collection 'CrysAlisPro 1.171.41.117a (Rigaku OD, 2021)'
_computing_data_reduction 'CrysAlisPro 1.171.41.117a (Rigaku OD, 2021)'
_computing_molecular_graphics 'SHELXTL (Sheldrick, 2015)'
_computing_publication_material 'SHELXTL (Sheldrick, 2015)'
_computing_structure_refinement 'SHELXL (Sheldrick, 2015)'
_computing_structure_solution 'SHELXT (Sheldrick, 2015)'
_diffrn_ambient_temperature 100(2)
_diffrn_measured_fraction_theta_full 0.997
_diffrn_measured_fraction_theta_max 0.970
_diffrn_measurement_device_type 'Rigaku XtaLAB Synergy-S, HyPix-6000HE area-detector'
_diffrn_measurement_method '\f and \w'
_diffrn_radiation_type CuK\a
_diffrn_radiation_wavelength 1.54184
_diffrn_reflns_av_R_equivalents 0.1104
_diffrn_reflns_av_unetI/netI 0.1001
_diffrn_reflns_Laue_measured_fraction_full 0.997
_diffrn_reflns_Laue_measured_fraction_max 0.970
_diffrn_reflns_limit_h_max 19
_diffrn_reflns_limit_h_min -20
_diffrn_reflns_limit_k_max 24
_diffrn_reflns_limit_k_min -28
_diffrn_reflns_limit_l_max 5
_diffrn_reflns_limit_l_min -4
_diffrn_reflns_number 10280
_diffrn_reflns_point_group_measured_fraction_full 0.919
_diffrn_reflns_point_group_measured_fraction_max 0.867
_diffrn_reflns_theta_full 67.684
_diffrn_reflns_theta_max 79.337
_diffrn_reflns_theta_min 3.343
_diffrn_source 'micro-focus sealed X-ray tube'
_exptl_absorpt_coefficient_mu 2.449
_exptl_absorpt_correction_T_max 1.000
_exptl_absorpt_correction_T_min 0.392
_exptl_absorpt_correction_type gaussian
_exptl_absorpt_process_details
;
CrysAlisPro 1.171.44.99a (Rigaku Oxford Diffraction, 2025).
Numerical absorption correction based on gaussian integration
over a multifaceted crystal model.
;
_exptl_crystal_colour light-yellow
_exptl_crystal_density_diffrn 1.536
_exptl_crystal_description needle
_exptl_crystal_F_000 688
_exptl_crystal_size_max 0.53
_exptl_crystal_size_mid 0.04
_exptl_crystal_size_min 0.02
_refine_diff_density_max 0.914
_refine_diff_density_min -0.693
_refine_diff_density_rms 0.117
_refine_ls_abs_structure_details
;
 Flack x determined using 608 quotients [(I+)-(I-)]/[(I+)+(I-)]
 (Parsons, Flack and Wagner, Acta Cryst. B69 (2013) 249-259).
;
_refine_ls_abs_structure_Flack 0.07(5)
_refine_ls_extinction_method none
_refine_ls_goodness_of_fit_ref 1.033
_refine_ls_hydrogen_treatment mixed
_refine_ls_matrix_type full
_refine_ls_number_parameters 220
_refine_ls_number_reflns 2709
_refine_ls_number_restraints 1
_refine_ls_restrained_S_all 1.033
_refine_ls_R_factor_all 0.1027
_refine_ls_R_factor_gt 0.0836
_refine_ls_shift/su_max 0.000
_refine_ls_shift/su_mean 0.000
_refine_ls_structure_factor_coef Fsqd
_refine_ls_weighting_details 'w=1/[\s^2^(Fo^2^)+(0.099P)^2^+5.5P] where P=(Fo^2^+2Fc^2^)/3'
_refine_ls_weighting_scheme calc
_refine_ls_wR_factor_gt 0.2017
_refine_ls_wR_factor_ref 0.2133
_reflns_Friedel_coverage 0.554
_reflns_Friedel_fraction_full 0.811
_reflns_Friedel_fraction_max 0.726
_reflns_number_gt 2249
_reflns_number_total 2709
_reflns_threshold_expression 'I > 2\s(I)'
_cod_data_source_file d5ra10033j2.cif
_cod_data_source_block L2
_cod_database_code 7251970
_shelx_shelxl_version_number 2019/2
_shelx_space_group_comment
;
The symmetry employed for this shelxl refinement is uniquely defined
by the following loop, which should always be used as a source of
symmetry information in preference to the above space-group names.
They are only intended as comments.
;
_shelx_estimated_absorpt_t_min 0.357
_shelx_estimated_absorpt_t_max 0.953

loop_
_space_group_symop_operation_xyz
'x, y, z'
'-x, -y, z+1/2'
'x+1/2, -y+1/2, z'
'-x+1/2, y+1/2, z+1/2'

loop_
_atom_site_label
_atom_site_type_symbol
_atom_site_fract_x
_atom_site_fract_y
_atom_site_fract_z
_atom_site_U_iso_or_equiv
_atom_site_adp_type
_atom_site_occupancy
_atom_site_site_symmetry_order
_atom_site_calc_flag
_atom_site_refinement_flags_posn
_atom_site_refinement_flags_adp
_atom_site_refinement_flags_occupancy
_atom_site_disorder_assembly
_atom_site_disorder_group
Cl1 Cl 0.70976(9) 0.63102(7) 0.8970(6) 0.0225(4) Uani 1 1 d . . . . .
O1 O 0.6459(3) 0.49950(19) 0.3792(18) 0.0215(11) Uani 1 1 d . . . . .
N1 N 0.7801(3) 0.5147(2) 0.6934(16) 0.0141(12) Uani 1 1 d . . . . .
H1 H 0.720(5) 0.530(4) 0.64(2) 0.017 Uiso 1 1 d . U . . .
N2 N 0.8049(3) 0.4618(2) 0.5801(17) 0.0159(12) Uani 1 1 d . . . . .
N3 N 0.9048(3) 0.5280(3) 0.9837(16) 0.0174(13) Uani 1 1 d . . . . .
N4 N 0.8531(4) 0.6424(3) 1.1746(19) 0.0204(13) Uani 1 1 d . . . . .
C1 C 0.8315(4) 0.5489(3) 0.898(2) 0.0147(13) Uani 1 1 d . . . . .
C2 C 0.8065(4) 0.6063(3) 0.9979(19) 0.0158(15) Uani 1 1 d . . . . .
C3 C 0.9283(4) 0.6207(3) 1.257(2) 0.0216(16) Uani 1 1 d . . . . .
H3 H 0.965082 0.645578 1.377824 0.026 Uiso 1 1 calc R U . . .
C4 C 0.9518(4) 0.5644(3) 1.169(2) 0.0177(14) Uani 1 1 d . . . . .
H4 H 1.003598 0.550337 1.241638 0.021 Uiso 1 1 calc R U . . .
C5 C 0.7556(4) 0.4299(3) 0.382(2) 0.0148(14) Uani 1 1 d . . . . .
C6 C 0.6716(4) 0.4494(3) 0.2955(19) 0.0164(15) Uani 1 1 d . . . . .
C7 C 0.6217(4) 0.4069(3) 0.099(2) 0.0171(14) Uani 1 1 d . . . . .
C8 C 0.5410(4) 0.4249(3) 0.0173(19) 0.0188(16) Uani 1 1 d . . . . .
H8 H 0.521856 0.463210 0.084676 0.023 Uiso 1 1 calc R U . . .
C9 C 0.4910(4) 0.3870(4) -0.157(2) 0.0240(16) Uani 1 1 d . . . . .
H9 H 0.437265 0.399329 -0.213849 0.029 Uiso 1 1 calc R U . . .
C10 C 0.5182(4) 0.3309(4) -0.253(2) 0.0241(17) Uani 1 1 d . . . . .
H10 H 0.483032 0.304651 -0.373183 0.029 Uiso 1 1 calc R U . . .
C11 C 0.5978(4) 0.3125(3) -0.172(2) 0.0222(17) Uani 1 1 d . . . . .
H11 H 0.616222 0.274075 -0.241145 0.027 Uiso 1 1 calc R U . . .
C12 C 0.6503(4) 0.3503(3) 0.0091(18) 0.0157(14) Uani 1 1 d . . . . .
C13 C 0.7355(4) 0.3327(3) 0.084(2) 0.0146(14) Uani 1 1 d . . . . .
C14 C 0.7662(4) 0.2778(3) -0.0133(19) 0.0199(16) Uani 1 1 d . . . . .
H14 H 0.731965 0.250397 -0.129475 0.024 Uiso 1 1 calc R U . . .
C15 C 0.8475(4) 0.2617(3) 0.056(2) 0.0220(16) Uani 1 1 d . . . . .
H15 H 0.867569 0.223612 -0.011165 0.026 Uiso 1 1 calc R U . . .
C16 C 0.8977(4) 0.3016(3) 0.222(2) 0.0210(16) Uani 1 1 d . . . . .
H16 H 0.952831 0.291080 0.266037 0.025 Uiso 1 1 calc R U . . .
C17 C 0.8685(4) 0.3564(3) 0.3254(19) 0.0171(15) Uani 1 1 d . . . . .
H17 H 0.903962 0.383853 0.434943 0.021 Uiso 1 1 calc R U . . .
C18 C 0.7864(4) 0.3721(3) 0.2698(19) 0.0148(15) Uani 1 1 d . . . . .

loop_
_atom_site_aniso_label
_atom_site_aniso_U_11
_atom_site_aniso_U_22
_atom_site_aniso_U_33
_atom_site_aniso_U_23
_atom_site_aniso_U_13
_atom_site_aniso_U_12
Cl1 0.0128(7) 0.0171(7) 0.0377(10) 0.0008(9) 0.0004(8) 0.0057(6)
O1 0.013(2) 0.012(2) 0.040(3) -0.001(3) -0.004(3) 0.0029(16)
N1 0.012(2) 0.007(2) 0.024(3) -0.004(2) 0.001(2) 0.002(2)
N2 0.012(2) 0.008(2) 0.027(3) 0.002(2) 0.002(2) 0.000(2)
N3 0.008(2) 0.019(3) 0.026(4) 0.002(2) 0.003(2) 0.001(2)
N4 0.016(3) 0.014(3) 0.032(4) -0.006(3) 0.004(3) 0.001(2)
C1 0.011(3) 0.008(3) 0.025(3) 0.004(3) -0.007(3) -0.001(2)
C2 0.015(3) 0.007(3) 0.026(4) -0.002(3) 0.003(3) 0.001(2)
C3 0.012(3) 0.022(3) 0.031(4) -0.003(3) 0.000(3) -0.003(3)
C4 0.014(3) 0.020(3) 0.020(4) 0.002(3) -0.006(3) 0.000(3)
C5 0.011(3) 0.008(3) 0.026(4) 0.006(3) -0.004(3) 0.000(2)
C6 0.011(3) 0.009(3) 0.029(4) 0.003(3) 0.004(3) 0.002(2)
C7 0.012(3) 0.014(3) 0.026(4) 0.006(3) -0.003(3) -0.001(2)
C8 0.011(3) 0.020(3) 0.025(4) -0.002(3) 0.003(3) -0.002(3)
C9 0.013(3) 0.029(4) 0.029(4) -0.002(4) -0.001(3) -0.003(3)
C10 0.014(3) 0.028(4) 0.030(4) -0.003(3) -0.002(3) -0.009(3)
C11 0.015(3) 0.020(3) 0.032(5) -0.006(3) 0.003(3) -0.004(3)
C12 0.014(3) 0.013(3) 0.020(4) 0.003(3) 0.003(3) -0.004(3)
C13 0.012(3) 0.010(3) 0.022(4) 0.002(3) 0.003(3) 0.000(2)
C14 0.019(3) 0.013(3) 0.028(4) 0.008(3) 0.002(3) -0.003(3)
C15 0.019(3) 0.015(3) 0.031(4) -0.006(3) 0.005(3) 0.005(3)
C16 0.016(3) 0.013(3) 0.035(4) 0.006(3) 0.006(3) 0.003(3)
C17 0.012(3) 0.016(3) 0.023(4) 0.003(3) 0.001(3) 0.000(2)
C18 0.013(3) 0.005(3) 0.026(4) 0.006(3) 0.003(3) 0.000(2)

loop_
_atom_type_symbol
_atom_type_description
_atom_type_scat_dispersion_real
_atom_type_scat_dispersion_imag
_atom_type_scat_source
C C 0.0181 0.0091 'International Tables Vol C Tables 4.2.6.8 and 6.1.1.4'
H H 0.0000 0.0000 'International Tables Vol C Tables 4.2.6.8 and 6.1.1.4'
Cl Cl 0.3639 0.7018 'International Tables Vol C Tables 4.2.6.8 and 6.1.1.4'
N N 0.0311 0.0180 'International Tables Vol C Tables 4.2.6.8 and 6.1.1.4'
O O 0.0492 0.0322 'International Tables Vol C Tables 4.2.6.8 and 6.1.1.4'

loop_
_exptl_crystal_face_index_h
_exptl_crystal_face_index_k
_exptl_crystal_face_index_l
_exptl_crystal_face_perp_dist
0 -2 -1 0.0134
1 1 -2 0.2443
0 -1 -1 0.0153
0 -1 0 0.0095
0 1 0 0.0095
0 -2 1 0.0175
1 1 2 0.2497
0 -1 1 0.0196
0 1 -2 0.0138
-1 -1 -2 0.2143
0 1 2 0.0180

loop_
_geom_angle_atom_site_label_1
_geom_angle_atom_site_label_2
_geom_angle_atom_site_label_3
_geom_angle
_geom_angle_site_symmetry_1
_geom_angle_site_symmetry_3
_geom_angle_publ_flag
N2 N1 C1 119.8(5) . . ?
N2 N1 H1 120(5) . . ?
C1 N1 H1 120(5) . . ?
N1 N2 C5 119.2(5) . . ?
C1 N3 C4 116.5(6) . . ?
C2 N4 C3 115.9(6) . . ?
N3 C1 N1 120.0(6) . . ?
N3 C1 C2 120.8(6) . . ?
N1 C1 C2 119.1(6) . . ?
N4 C2 C1 122.7(6) . . ?
N4 C2 Cl1 117.5(5) . . ?
C1 C2 Cl1 119.7(5) . . ?
C4 C3 N4 121.6(7) . . ?
C4 C3 H3 119.2 . . ?
N4 C3 H3 119.2 . . ?
N3 C4 C3 122.4(6) . . ?
N3 C4 H4 118.8 . . ?
C3 C4 H4 118.8 . . ?
N2 C5 C18 116.2(6) . . ?
N2 C5 C6 122.8(6) . . ?
C18 C5 C6 120.8(6) . . ?
O1 C6 C7 122.1(6) . . ?
O1 C6 C5 121.3(6) . . ?
C7 C6 C5 116.6(6) . . ?
C12 C7 C8 120.9(6) . . ?
C12 C7 C6 121.9(6) . . ?
C8 C7 C6 117.1(6) . . ?
C9 C8 C7 120.0(7) . . ?
C9 C8 H8 120.0 . . ?
C7 C8 H8 120.0 . . ?
C8 C9 C10 120.3(7) . . ?
C8 C9 H9 119.9 . . ?
C10 C9 H9 119.9 . . ?
C9 C10 C11 120.2(7) . . ?
C9 C10 H10 119.9 . . ?
C11 C10 H10 119.9 . . ?
C12 C11 C10 120.8(7) . . ?
C12 C11 H11 119.6 . . ?
C10 C11 H11 119.6 . . ?
C7 C12 C11 117.8(6) . . ?
C7 C12 C13 120.6(6) . . ?
C11 C12 C13 121.5(6) . . ?
C14 C13 C18 118.6(6) . . ?
C14 C13 C12 121.7(6) . . ?
C18 C13 C12 119.7(6) . . ?
C13 C14 C15 121.3(7) . . ?
C13 C14 H14 119.4 . . ?
C15 C14 H14 119.4 . . ?
C16 C15 C14 119.6(7) . . ?
C16 C15 H15 120.2 . . ?
C14 C15 H15 120.2 . . ?
C17 C16 C15 120.4(7) . . ?
C17 C16 H16 119.8 . . ?
C15 C16 H16 119.8 . . ?
C16 C17 C18 120.5(7) . . ?
C16 C17 H17 119.7 . . ?
C18 C17 H17 119.7 . . ?
C17 C18 C13 119.4(6) . . ?
C17 C18 C5 120.4(6) . . ?
C13 C18 C5 120.2(6) . . ?

loop_
_geom_bond_atom_site_label_1
_geom_bond_atom_site_label_2
_geom_bond_distance
_geom_bond_site_symmetry_2
_geom_bond_publ_flag
Cl1 C2 1.728(7) . ?
O1 C6 1.240(8) . ?
N1 N2 1.326(8) . ?
N1 C1 1.395(9) . ?
N1 H1 1.06(8) . ?
N2 C5 1.332(9) . ?
N3 C1 1.335(8) . ?
N3 C4 1.339(9) . ?
N4 C2 1.312(9) . ?
N4 C3 1.364(9) . ?
C1 C2 1.401(9) . ?
C3 C4 1.360(11) . ?
C3 H3 0.9500 . ?
C4 H4 0.9500 . ?
C5 C18 1.455(9) . ?
C5 C6 1.485(8) . ?
C6 C7 1.476(10) . ?
C7 C12 1.393(10) . ?
C7 C8 1.420(9) . ?
C8 C9 1.365(10) . ?
C8 H8 0.9500 . ?
C9 C10 1.382(11) . ?
C9 H9 0.9500 . ?
C10 C11 1.406(10) . ?
C10 H10 0.9500 . ?
C11 C12 1.402(10) . ?
C11 H11 0.9500 . ?
C12 C13 1.482(9) . ?
C13 C14 1.378(10) . ?
C13 C18 1.418(10) . ?
C14 C15 1.408(10) . ?
C14 H14 0.9500 . ?
C15 C16 1.379(11) . ?
C15 H15 0.9500 . ?
C16 C17 1.375(10) . ?
C16 H16 0.9500 . ?
C17 C18 1.409(9) . ?
C17 H17 0.9500 . ?

loop_
_geom_hbond_atom_site_label_D
_geom_hbond_atom_site_label_H
_geom_hbond_atom_site_label_A
_geom_hbond_distance_DH
_geom_hbond_distance_HA
_geom_hbond_distance_DA
_geom_hbond_angle_DHA
_geom_hbond_site_symmetry_A
_geom_hbond_publ_flag
N1 H1 O1 1.06(8) 1.73(9) 2.551(8) 131(7) . yes

loop_
_geom_torsion_atom_site_label_1
_geom_torsion_atom_site_label_2
_geom_torsion_atom_site_label_3
_geom_torsion_atom_site_label_4
_geom_torsion
_geom_torsion_site_symmetry_1
_geom_torsion_site_symmetry_2
_geom_torsion_site_symmetry_3
_geom_torsion_site_symmetry_4
_geom_torsion_publ_flag
C1 N1 N2 C5 -179.3(7) . . . . ?
C4 N3 C1 N1 177.4(7) . . . . ?
C4 N3 C1 C2 0.2(11) . . . . ?
N2 N1 C1 N3 -1.3(11) . . . . ?
N2 N1 C1 C2 176.0(7) . . . . ?
C3 N4 C2 C1 0.0(11) . . . . ?
C3 N4 C2 Cl1 178.4(6) . . . . ?
N3 C1 C2 N4 1.0(12) . . . . ?
N1 C1 C2 N4 -176.3(7) . . . . ?
N3 C1 C2 Cl1 -177.4(6) . . . . ?
N1 C1 C2 Cl1 5.3(10) . . . . ?
C2 N4 C3 C4 -2.1(12) . . . . ?
C1 N3 C4 C3 -2.3(11) . . . . ?
N4 C3 C4 N3 3.4(13) . . . . ?
N1 N2 C5 C18 -179.4(6) . . . . ?
N1 N2 C5 C6 -3.2(10) . . . . ?
N2 C5 C6 O1 6.6(12) . . . . ?
C18 C5 C6 O1 -177.2(7) . . . . ?
N2 C5 C6 C7 -174.8(7) . . . . ?
C18 C5 C6 C7 1.3(11) . . . . ?
O1 C6 C7 C12 -179.0(7) . . . . ?
C5 C6 C7 C12 2.4(11) . . . . ?
O1 C6 C7 C8 -2.1(11) . . . . ?
C5 C6 C7 C8 179.3(7) . . . . ?
C12 C7 C8 C9 -1.5(12) . . . . ?
C6 C7 C8 C9 -178.5(7) . . . . ?
C7 C8 C9 C10 0.7(12) . . . . ?
C8 C9 C10 C11 -0.4(13) . . . . ?
C9 C10 C11 C12 0.8(12) . . . . ?
C8 C7 C12 C11 1.9(11) . . . . ?
C6 C7 C12 C11 178.7(7) . . . . ?
C8 C7 C12 C13 177.8(7) . . . . ?
C6 C7 C12 C13 -5.4(11) . . . . ?
C10 C11 C12 C7 -1.5(11) . . . . ?
C10 C11 C12 C13 -177.5(7) . . . . ?
C7 C12 C13 C14 -177.5(7) . . . . ?
C11 C12 C13 C14 -1.7(11) . . . . ?
C7 C12 C13 C18 4.6(11) . . . . ?
C11 C12 C13 C18 -179.6(7) . . . . ?
C18 C13 C14 C15 -2.7(11) . . . . ?
C12 C13 C14 C15 179.4(7) . . . . ?
C13 C14 C15 C16 -0.5(11) . . . . ?
C14 C15 C16 C17 1.1(12) . . . . ?
C15 C16 C17 C18 1.5(12) . . . . ?
C16 C17 C18 C13 -4.7(11) . . . . ?
C16 C17 C18 C5 179.4(7) . . . . ?
C14 C13 C18 C17 5.2(11) . . . . ?
C12 C13 C18 C17 -176.8(6) . . . . ?
C14 C13 C18 C5 -178.9(7) . . . . ?
C12 C13 C18 C5 -0.8(11) . . . . ?
N2 C5 C18 C17 -9.7(11) . . . . ?
C6 C5 C18 C17 173.9(7) . . . . ?
N2 C5 C18 C13 174.3(7) . . . . ?
C6 C5 C18 C13 -2.0(11) . . . . ?
